data_4112913
loop_
_publ_author_name
'Kenneth Hanson'
'Nathalie Calin'
'Daniel Bugaris'
'Michael Scancella'
'Slavi C. Sevov'

_publ_section_title
;
 Reversible Repositioning of Zinc Atoms within Single Crystals of a Zinc
 Polycarboxylate with an Open-Framework Structure
;
_journal_name_full 'Journal of the American Chemical Society'
_journal_page_first 10502
_journal_page_last 10503
_journal_paper_doi 10.1021/ja0474190
_journal_volume 126
_journal_year 2004
_chemical_formula_sum 'C8 H4 O11.08 Zn3.02'
_chemical_formula_weight 474.86
_chemical_name_systematic
; 
{[Zn3(O)0.75[C4H4O(COO)4](OH)0.5(H2O)0.83} x [Zn(OH)2(H2O)4]0.02
;
_space_group_IT_number 205
_symmetry_cell_setting cubic
_symmetry_space_group_name_Hall '-P 2ac 2ab 3'
_symmetry_space_group_name_H-M 'P a -3'
_atom_sites_solution_hydrogens geom
_atom_sites_solution_primary direct
_atom_sites_solution_secondary difmap
_audit_creation_method SHELXL-97
_cell_angle_alpha 90.00
_cell_angle_beta 90.00
_cell_angle_gamma 90.00
_cell_formula_units_Z 24
_cell_length_a 20.4820(10)
_cell_length_b 20.4820(10)
_cell_length_c 20.4820(10)
_cell_measurement_temperature 293(2)
_cell_volume 8592.5(7)
_computing_cell_refinement CAD4_(Enraf-Nonius,_1977
_computing_data_collection CAD4_(Enraf-Nonius,_1977
_computing_data_reduction SDS_Package_(Enraf-Nonius,_1985
_computing_molecular_graphics 'SHELXTL (Siemens, 1994)'
_computing_publication_material 'SHELXTL (Siemens, 1994)'
_computing_structure_refinement 'SHELXL-97 (Sheldrick, 1997)'
_computing_structure_solution 'SHELXS-97 (Sheldrick, 1990)'
_diffrn_ambient_temperature 293(2)
_diffrn_measured_fraction_theta_full .821
_diffrn_measured_fraction_theta_max .821
_diffrn_measurement_device_type Enraf_Nonius_CAD4
_diffrn_measurement_method omega-2theta
_diffrn_radiation_monochromator graphite
_diffrn_radiation_source 'fine-focus sealed tube'
_diffrn_radiation_type MoK\a
_diffrn_radiation_wavelength 0.71073
_diffrn_reflns_av_R_equivalents 0.0496
_diffrn_reflns_av_sigmaI/netI 0.1256
_diffrn_reflns_limit_h_max 24
_diffrn_reflns_limit_h_min 0
_diffrn_reflns_limit_k_max 11
_diffrn_reflns_limit_k_min 0
_diffrn_reflns_limit_l_max 0
_diffrn_reflns_limit_l_min -24
_diffrn_reflns_number 2218
_diffrn_reflns_theta_full 24.93
_diffrn_reflns_theta_max 24.93
_diffrn_reflns_theta_min 2.22
_exptl_absorpt_coefficient_mu 5.070
_exptl_absorpt_correction_type none
_exptl_crystal_colour colorless
_exptl_crystal_density_diffrn 2.202
_exptl_crystal_description cuboctahedron
_exptl_crystal_F_000 5550
_exptl_crystal_size_max 0.20
_exptl_crystal_size_mid 0.20
_exptl_crystal_size_min 0.14
_refine_diff_density_max 1.029
_refine_diff_density_min -.588
_refine_diff_density_rms .135
_refine_ls_extinction_method none
_refine_ls_goodness_of_fit_ref 1.013
_refine_ls_hydrogen_treatment mixed
_refine_ls_matrix_type full
_refine_ls_number_parameters 219
_refine_ls_number_reflns 2069
_refine_ls_number_restraints 0
_refine_ls_restrained_S_all 1.013
_refine_ls_R_factor_all 0.1633
_refine_ls_R_factor_gt 0.0710
_refine_ls_shift/su_max 0.000
_refine_ls_shift/su_mean 0.000
_refine_ls_structure_factor_coef Fsqd
_refine_ls_weighting_details 'calc w=1/[\s^2^(Fo^2^)+(0.0836P)^2^+0.0000P] where P=(Fo^2^+2Fc^2^)/3'
_refine_ls_weighting_scheme calc
_refine_ls_wR_factor_gt 0.1443
_refine_ls_wR_factor_ref 0.1840
_reflns_number_gt 1072
_reflns_number_total 2069
_reflns_threshold_expression >2sigma(I)
_cod_data_source_file ja0474190si20040503_090234_7.cif
_cod_data_source_block compound_2_heated_at_170_C/vacuum
_cod_database_code 4112913

loop_
_symmetry_equiv_pos_as_xyz
'x, y, z'
'-x+1/2, -y, z+1/2'
'-x, y+1/2, -z+1/2'
'x+1/2, -y+1/2, -z'
'z, x, y'
'z+1/2, -x+1/2, -y'
'-z+1/2, -x, y+1/2'
'-z, x+1/2, -y+1/2'
'y, z, x'
'-y, z+1/2, -x+1/2'
'y+1/2, -z+1/2, -x'
'-y+1/2, -z, x+1/2'
'-x, -y, -z'
'x-1/2, y, -z-1/2'
'x, -y-1/2, z-1/2'
'-x-1/2, y-1/2, z'
'-z, -x, -y'
'-z-1/2, x-1/2, y'
'z-1/2, x, -y-1/2'
'z, -x-1/2, y-1/2'
'-y, -z, -x'
'y, -z-1/2, x-1/2'
'-y-1/2, z-1/2, x'
'y-1/2, z, -x-1/2'

loop_
_atom_site_label
_atom_site_type_symbol
_atom_site_fract_x
_atom_site_fract_y
_atom_site_fract_z
_atom_site_U_iso_or_equiv
_atom_site_adp_type
_atom_site_occupancy
_atom_site_symmetry_multiplicity
_atom_site_calc_flag
_atom_site_refinement_flags
Zn1 Zn 0.39300(8) 0.14850(8) 0.17111(8) 0.0380(5) Uani 1 1 d .
Zn2 Zn 0.49019(8) 0.05991(9) 0.25166(10) 0.0494(6) Uani 1 1 d .
Zn3 Zn 0.6194(5) 0.0337(9) 0.3531(5) 0.147(8) Uani 0.253(6) 1 d P
Zn31 Zn 0.40570(11) 0.01500(11) 0.11149(11) 0.0401(9) Uani 0.747(6) 1 d P
O1 O 0.3285(4) 0.2201(4) 0.1240(4) 0.033(2) Uani 1 1 d .
C1 C 0.3662(6) 0.2666(7) 0.0873(6) 0.037(4) Uani 1 1 d .
H1 H 0.3785 0.3030 0.1158 0.045 Uiso 1 1 calc .
C10 C 0.4282(7) 0.2348(10) 0.0597(8) 0.051(4) Uani 1 1 d .
O11 O 0.4452(5) 0.1824(5) 0.0855(6) 0.066(4) Uani 1 1 d .
O12 O 0.4847(5) -0.0443(5) 0.2640(6) 0.056(3) Uani 1 1 d .
C2 C 0.3174(6) 0.2904(7) 0.0369(6) 0.035(4) Uani 1 1 d .
H2 H 0.3399 0.3063 -0.0023 0.042 Uiso 1 1 calc .
C20 C 0.3459(7) 0.0690(7) 0.2777(8) 0.038(4) Uani 1 1 d .
O21 O 0.4034(5) 0.0581(5) 0.2999(5) 0.054(3) Uani 1 1 d .
O22 O 0.3319(5) 0.1033(5) 0.2322(5) 0.056(3) Uani 1 1 d .
C3 C 0.5215(6) 0.2776(7) 0.2684(6) 0.030(3) Uani 1 1 d .
H3 H 0.4912 0.3037 0.2947 0.036 Uiso 1 1 calc .
C30 C 0.4872(7) 0.2148(7) 0.2538(8) 0.038(4) Uani 1 1 d .
O31 O 0.4398(5) 0.2175(5) 0.2192(5) 0.053(3) Uani 1 1 d .
O32 O 0.5091(5) 0.1623(5) 0.2789(5) 0.053(3) Uani 1 1 d .
C4 C 0.2764(6) 0.1941(6) 0.0865(7) 0.032(4) Uani 1 1 d .
H4 H 0.2349 0.2018 0.1089 0.039 Uiso 1 1 calc .
C40 C 0.6203(7) 0.0789(7) 0.2122(8) 0.038(4) Uani 1 1 d .
O41 O 0.5892(5) 0.0528(5) 0.2573(6) 0.058(3) Uani 1 1 d .
O42 O 0.3383(5) 0.0961(5) 0.0996(5) 0.053(3) Uani 1 1 d .
OH1 O 0.4586(4) 0.0764(4) 0.1629(4) 0.038(2) Uani 1 1 d .
OH2 O 0.5333(18) 0.1049(18) 0.5684(18) 0.042(10) Uiso 0.25 1 d P
OW2 O 0.4788(18) 0.0353(14) 0.0467(12) 0.063(7) Uani 0.50 1 d P
Zn Zn 0.5000 0.0000 0.0000 0.06(2) Uani 0.14(3) 6 d SP
OW O 0.567(3) 0.067(3) 0.433(3) 1.6(3) Uani 1 3 d S

loop_
_atom_site_aniso_label
_atom_site_aniso_U_11
_atom_site_aniso_U_22
_atom_site_aniso_U_33
_atom_site_aniso_U_23
_atom_site_aniso_U_13
_atom_site_aniso_U_12
Zn1 0.0330(10) 0.0392(11) 0.0418(11) 0.0073(9) -0.0043(9) 0.0017(8)
Zn2 0.0290(10) 0.0483(12) 0.0710(14) 0.0087(11) -0.0006(10) -0.0017(9)
Zn3 0.072(8) 0.30(2) 0.070(8) 0.018(10) -0.006(6) 0.063(10)
Zn31 0.0434(15) 0.0354(14) 0.0413(16) -0.0006(12) -0.0003(12) -0.0077(11)
O1 0.030(5) 0.038(5) 0.030(5) 0.012(5) 0.004(5) -0.003(5)
C1 0.030(8) 0.050(9) 0.032(8) 0.000(8) 0.002(7) -0.012(8)
C10 0.038(10) 0.081(13) 0.034(9) 0.008(10) -0.002(8) 0.008(10)
O11 0.060(8) 0.053(7) 0.085(9) 0.029(7) 0.041(7) 0.013(6)
O12 0.039(6) 0.044(7) 0.084(9) 0.020(6) -0.025(6) -0.016(6)
C2 0.022(8) 0.051(10) 0.031(8) 0.009(8) -0.001(7) 0.004(7)
C20 0.027(9) 0.045(10) 0.042(10) -0.011(9) 0.012(8) -0.004(8)
O21 0.035(6) 0.086(8) 0.041(6) 0.009(6) 0.005(5) -0.002(6)
O22 0.044(7) 0.068(8) 0.055(7) 0.029(7) -0.003(6) 0.003(6)
C3 0.019(7) 0.041(9) 0.029(8) -0.004(7) 0.007(6) -0.005(7)
C30 0.030(8) 0.037(9) 0.047(9) -0.001(9) -0.001(8) -0.001(8)
O31 0.035(6) 0.043(6) 0.080(8) 0.007(6) -0.035(6) -0.011(5)
O32 0.053(7) 0.051(7) 0.054(7) 0.000(6) -0.024(6) -0.016(6)
C4 0.038(9) 0.022(7) 0.037(8) -0.012(7) -0.015(7) 0.003(7)
C40 0.044(10) 0.028(8) 0.043(9) 0.013(8) 0.003(9) -0.013(8)
O41 0.031(6) 0.065(7) 0.076(8) 0.027(7) -0.011(6) 0.004(6)
O42 0.056(7) 0.034(6) 0.069(8) -0.005(6) -0.013(6) 0.012(5)
OH1 0.024(5) 0.039(6) 0.051(6) 0.009(5) 0.001(5) -0.007(5)
OW2 0.09(2) 0.047(17) 0.055(16) -0.024(13) 0.009(18) -0.018(13)
Zn 0.06(2) 0.06(2) 0.06(2) -0.014(14) 0.014(14) -0.014(14)
OW 1.6(3) 1.6(3) 1.6(3) 0.7(2) 0.7(2) -0.7(2)

loop_
_atom_type_symbol
_atom_type_description
_atom_type_scat_dispersion_real
_atom_type_scat_dispersion_imag
_atom_type_scat_source
C C .0033 .0016 'International Tables Vol C Tables 4.2.6.8 and 6.1.1.4'
H H .0000 .0000 'International Tables Vol C Tables 4.2.6.8 and 6.1.1.4'
O O .0106 .0060 'International Tables Vol C Tables 4.2.6.8 and 6.1.1.4'
Zn Zn .2839 1.4301 'International Tables Vol C Tables 4.2.6.8 and 6.1.1.4'

loop_
_geom_angle_atom_site_label_1
_geom_angle_atom_site_label_2
_geom_angle_atom_site_label_3
_geom_angle
_geom_angle_site_symmetry_1
_geom_angle_site_symmetry_3
O31 Zn1 O22 109.0(5) . .
O31 Zn1 OH1 104.2(4) . .
O22 Zn1 OH1 97.5(4) . .
O31 Zn1 O42 163.5(4) . .
O22 Zn1 O42 82.4(4) . .
OH1 Zn1 O42 85.6(4) . .
O31 Zn1 O11 86.2(5) . .
O22 Zn1 O11 164.6(5) . .
OH1 Zn1 O11 80.7(4) . .
O42 Zn1 O11 82.2(5) . .
O31 Zn1 O1 91.9(4) . .
O22 Zn1 O1 102.0(4) . .
OH1 Zn1 O1 149.1(4) . .
O42 Zn1 O1 73.7(3) . .
O11 Zn1 O1 74.2(4) . .
O31 Zn1 Zn31 144.4(3) . .
O22 Zn1 Zn31 83.5(3) . .
OH1 Zn1 Zn31 40.3(3) . .
O42 Zn1 Zn31 46.3(3) . .
O11 Zn1 Zn31 85.4(3) . .
O1 Zn1 Zn31 118.7(2) . .
O31 Zn1 Zn31 92.2(3) . 24_656
O22 Zn1 Zn31 136.2(3) . 24_656
OH1 Zn1 Zn31 39.1(3) . 24_656
O42 Zn1 Zn31 87.2(3) . 24_656
O11 Zn1 Zn31 42.1(3) . 24_656
O1 Zn1 Zn31 115.6(2) . 24_656
Zn31 Zn1 Zn31 59.55(8) . 24_656
O31 Zn1 Zn2 81.1(3) . .
O22 Zn1 Zn2 78.6(3) . .
OH1 Zn1 Zn2 36.7(3) . .
O42 Zn1 Zn2 113.6(3) . .
O11 Zn1 Zn2 107.2(3) . .
O1 Zn1 Zn2 172.7(2) . .
Zn31 Zn1 Zn2 68.60(6) . .
Zn31 Zn1 Zn2 67.05(6) 24_656 .
OH1 Zn2 O21 99.5(4) . .
OH1 Zn2 O41 113.2(4) . .
O21 Zn2 O41 147.3(4) . .
OH1 Zn2 O12 105.2(4) . .
O21 Zn2 O12 83.1(4) . .
O41 Zn2 O12 88.6(4) . .
OH1 Zn2 O32 97.4(4) . .
O21 Zn2 O32 92.7(4) . .
O41 Zn2 O32 83.0(4) . .
O12 Zn2 O32 157.4(4) . .
OH1 Zn2 Zn1 37.7(3) . .
O21 Zn2 Zn1 73.3(3) . .
O41 Zn2 Zn1 134.3(3) . .
O12 Zn2 Zn1 126.7(3) . .
O32 Zn2 Zn1 72.3(3) . .
OW Zn3 O41 121.6(9) . .
OW Zn3 O32 133.6(8) . 8_645
O41 Zn3 O32 101.1(6) . 8_645
OW Zn3 Zn3 44.4(19) . 11_556
O41 Zn3 Zn3 81.7(6) . 11_556
O32 Zn3 Zn3 141.2(6) 8_645 11_556
OW Zn3 Zn3 44.4(19) . 8_645
O41 Zn3 Zn3 132.7(6) . 8_645
O32 Zn3 Zn3 93.9(6) 8_645 8_645
Zn3 Zn3 Zn3 59.999(1) 11_556 8_645
OH1 Zn31 OH1 166.1(5) 18_655 .
OH1 Zn31 OW2 81.0(10) 18_655 18_655
OH1 Zn31 OW2 112.9(10) . 18_655
OH1 Zn31 OW2 114.0(8) 18_655 .
OH1 Zn31 OW2 79.3(8) . .
OW2 Zn31 OW2 37.3(11) 18_655 .
OH1 Zn31 O11 84.9(4) 18_655 18_655
OH1 Zn31 O11 91.0(4) . 18_655
OW2 Zn31 O11 104.7(9) 18_655 18_655
OW2 Zn31 O11 122.6(8) . 18_655
OH1 Zn31 O42 87.4(4) 18_655 .
OH1 Zn31 O42 85.5(4) . .
OW2 Zn31 O42 120.6(8) 18_655 .
OW2 Zn31 O42 103.7(8) . .
O11 Zn31 O42 132.1(5) 18_655 .
OH1 Zn31 Zn1 128.6(3) 18_655 .
OH1 Zn31 Zn1 41.3(3) . .
OW2 Zn31 Zn1 134.6(10) 18_655 .
OW2 Zn31 Zn1 98.2(7) . .
O11 Zn31 Zn1 110.8(3) 18_655 .
O42 Zn31 Zn1 45.2(3) . .
OH1 Zn31 Zn 97.0(3) 18_655 .
OH1 Zn31 Zn 96.8(3) . .
OW2 Zn31 Zn 18.0(11) 18_655 .
OW2 Zn31 Zn 19.4(7) . .
O11 Zn31 Zn 114.3(4) 18_655 .
O42 Zn31 Zn 113.6(3) . .
Zn1 Zn31 Zn 117.20(8) . .
OH1 Zn31 Zn31 40.0(3) 18_655 18_655
OH1 Zn31 Zn31 153.2(3) . 18_655
OW2 Zn31 Zn31 42.5(10) 18_655 18_655
OW2 Zn31 Zn31 79.0(8) . 18_655
O11 Zn31 Zn31 87.5(3) 18_655 18_655
O42 Zn31 Zn31 114.9(3) . 18_655
Zn1 Zn31 Zn31 159.09(13) . 18_655
Zn Zn31 Zn31 59.996(1) . 18_655
OH1 Zn31 Zn31 151.6(3) 18_655 24_656
OH1 Zn31 Zn31 39.8(3) . 24_656
OW2 Zn31 Zn31 77.7(11) 18_655 24_656
OW2 Zn31 Zn31 41.0(8) . 24_656
O11 Zn31 Zn31 118.5(3) 18_655 24_656
O42 Zn31 Zn31 87.5(3) . 24_656
Zn1 Zn31 Zn31 60.93(8) . 24_656
Zn Zn31 Zn31 59.996(1) . 24_656
Zn31 Zn31 Zn31 119.970(5) 18_655 24_656
OH1 Zn31 Zn1 40.2(3) 18_655 18_655
OH1 Zn31 Zn1 132.5(3) . 18_655
OW2 Zn31 Zn1 98.2(11) 18_655 18_655
OW2 Zn31 Zn1 134.9(7) . 18_655
O11 Zn31 Zn1 45.3(3) 18_655 18_655
O42 Zn31 Zn1 109.1(3) . 18_655
Zn1 Zn31 Zn1 126.86(9) . 18_655
Zn Zn31 Zn1 115.89(8) . 18_655
Zn31 Zn31 Zn1 59.52(8) 18_655 18_655
Zn31 Zn31 Zn1 162.18(13) 24_656 18_655
C4 O1 C1 111.6(9) . .
C4 O1 Zn1 116.1(7) . .
C1 O1 Zn1 110.4(7) . .
O1 C1 C2 102.4(10) . .
O1 C1 C10 110.8(12) . .
C2 C1 C10 115.6(12) . .
O1 C1 H1 109.3 . .
C2 C1 H1 109.3 . .
C10 C1 H1 109.3 . .
O12 C10 O11 127.4(15) 24_656 .
O12 C10 C1 116.5(15) 24_656 .
O11 C10 C1 116.2(14) . .
C10 O11 Zn31 147.6(11) . 24_656
C10 O11 Zn1 118.8(10) . .
Zn31 O11 Zn1 92.6(5) 24_656 .
C10 O12 Zn2 115.9(10) 18_655 .
C3 C2 C1 104.2(11) 22_565 .
C3 C2 C20 113.5(11) 22_565 5
C1 C2 C20 107.0(11) . 5
C3 C2 H2 110.6 22_565 .
C1 C2 H2 110.6 . .
C20 C2 H2 110.6 5 .
O22 C20 O21 126.7(14) . .
O22 C20 C2 118.8(13) . 9
O21 C20 C2 114.5(14) . 9
C20 O21 Zn2 128.9(9) . .
C20 O22 Zn1 127.3(10) . .
C2 C3 C30 114.1(11) 19_656 .
C2 C3 C4 103.3(10) 19_656 19_656
C30 C3 C4 119.5(12) . 19_656
C2 C3 H3 106.4 19_656 .
C30 C3 H3 106.4 . .
C4 C3 H3 106.4 19_656 .
O31 C30 O32 124.2(13) . .
O31 C30 C3 117.2(13) . .
O32 C30 C3 118.7(13) . .
C30 O31 Zn1 130.8(10) . .
C30 O32 Zn3 126.4(10) . 11_556
C30 O32 Zn2 129.7(9) . .
Zn3 O32 Zn2 98.4(5) 11_556 .
O1 C4 C3 105.7(10) . 22_565
O1 C4 C40 108.0(11) . 18_655
C3 C4 C40 113.6(11) 22_565 18_655
O1 C4 H4 109.8 . .
C3 C4 H4 109.8 22_565 .
C40 C4 H4 109.8 18_655 .
O42 C40 O41 124.8(14) 24_656 .
O42 C40 C4 119.4(13) 24_656 24_656
O41 C40 C4 115.7(13) . 24_656
C40 O41 Zn2 115.9(10) . .
C40 O41 Zn3 128.7(11) . .
Zn2 O41 Zn3 111.2(6) . .
C40 O42 Zn1 118.6(9) 18_655 .
C40 O42 Zn31 152.3(10) 18_655 .
Zn1 O42 Zn31 88.5(4) . .
Zn31 OH1 Zn2 122.3(4) 24_656 .
Zn31 OH1 Zn31 100.1(4) 24_656 .
Zn2 OH1 Zn31 124.7(5) . .
Zn31 OH1 Zn1 100.7(4) 24_656 .
Zn2 OH1 Zn1 105.7(4) . .
Zn31 OH1 Zn1 98.4(4) . .
Zn31 OH1 Zn 52.1(2) 24_656 .
Zn2 OH1 Zn 132.4(4) . .
Zn31 OH1 Zn 52.1(2) . .
Zn1 OH1 Zn 122.0(3) . .
Zn OW2 OW2 59.58(18) . 18_655
Zn OW2 OW2 59.59(18) . 24_656
OW2 OW2 OW2 116.8(13) 18_655 24_656
Zn OW2 Zn31 133(3) . 24_656
OW2 OW2 Zn31 161(3) 18_655 24_656
OW2 OW2 Zn31 74(3) 24_656 24_656
Zn OW2 Zn31 128(2) . .
OW2 OW2 Zn31 69(2) 18_655 .
OW2 OW2 Zn31 163(3) 24_656 .
Zn31 OW2 Zn31 96.6(11) 24_656 .
OW2 Zn OW2 60.8(4) 12_554 18_655
OW2 Zn OW2 60.8(4) 12_554 13_655
OW2 Zn OW2 119.2(4) 18_655 13_655
OW2 Zn OW2 119.2(4) 12_554 6
OW2 Zn OW2 179.996(7) 18_655 6
OW2 Zn OW2 60.8(4) 13_655 6
OW2 Zn OW2 179.996(7) 12_554 24_656
OW2 Zn OW2 119.2(4) 18_655 24_656
OW2 Zn OW2 119.2(4) 13_655 24_656
OW2 Zn OW2 60.8(4) 6 24_656
OW2 Zn OW2 119.2(4) 12_554 .
OW2 Zn OW2 60.8(4) 18_655 .
OW2 Zn OW2 180.0(14) 13_655 .
OW2 Zn OW2 119.2(4) 6 .
OW2 Zn OW2 60.8(4) 24_656 .
OW2 Zn Zn31 28.7(18) 12_554 18_655
OW2 Zn Zn31 32.1(17) 18_655 18_655
OW2 Zn Zn31 88.4(18) 13_655 18_655
OW2 Zn Zn31 147.9(17) 6 18_655
OW2 Zn Zn31 151.3(18) 24_656 18_655
OW2 Zn Zn31 91.6(18) . 18_655
OW2 Zn Zn31 32.1(17) 12_554 12_554
OW2 Zn Zn31 91.6(18) 18_655 12_554
OW2 Zn Zn31 28.7(18) 13_655 12_554
OW2 Zn Zn31 88.4(18) 6 12_554
OW2 Zn Zn31 147.9(17) 24_656 12_554
OW2 Zn Zn31 151.3(18) . 12_554
Zn31 Zn Zn31 60.009(2) 18_655 12_554
OW2 Zn Zn31 88.4(18) 12_554 .
OW2 Zn Zn31 28.7(18) 18_655 .
OW2 Zn Zn31 147.9(17) 13_655 .
OW2 Zn Zn31 151.3(18) 6 .
OW2 Zn Zn31 91.6(18) 24_656 .
OW2 Zn Zn31 32.1(17) . .
Zn31 Zn Zn31 60.006(1) 18_655 .
Zn31 Zn Zn31 119.993(1) 12_554 .
OW2 Zn Zn31 147.9(17) 12_554 24_656
OW2 Zn Zn31 88.4(18) 18_655 24_656
OW2 Zn Zn31 151.3(18) 13_655 24_656
OW2 Zn Zn31 91.6(18) 6 24_656
OW2 Zn Zn31 32.1(17) 24_656 24_656
OW2 Zn Zn31 28.7(18) . 24_656
Zn31 Zn Zn31 119.994(1) 18_655 24_656
Zn31 Zn Zn31 180.0 12_554 24_656
Zn31 Zn Zn31 60.010(1) . 24_656
OW2 Zn Zn31 91.6(18) 12_554 13_655
OW2 Zn Zn31 151.3(18) 18_655 13_655
OW2 Zn Zn31 32.1(17) 13_655 13_655
OW2 Zn Zn31 28.7(18) 6 13_655
OW2 Zn Zn31 88.4(18) 24_656 13_655
OW2 Zn Zn31 147.9(17) . 13_655
Zn31 Zn Zn31 119.994(1) 18_655 13_655
Zn31 Zn Zn31 60.007(1) 12_554 13_655
Zn31 Zn Zn31 180.0 . 13_655
Zn31 Zn Zn31 119.990(1) 24_656 13_655
OW2 Zn Zn31 151.3(18) 12_554 6
OW2 Zn Zn31 147.9(17) 18_655 6
OW2 Zn Zn31 91.6(18) 13_655 6
OW2 Zn Zn31 32.1(17) 6 6
OW2 Zn Zn31 28.7(18) 24_656 6
OW2 Zn Zn31 88.4(18) . 6
Zn31 Zn Zn31 180.0 18_655 6
Zn31 Zn Zn31 119.991(1) 12_554 6
Zn31 Zn Zn31 119.994(1) . 6
Zn31 Zn Zn31 60.006(1) 24_656 6
Zn31 Zn Zn31 60.006(1) 13_655 6
OW2 Zn OH1 58.2(17) 12_554 18_655
OW2 Zn OH1 13.4(11) 18_655 18_655
OW2 Zn OH1 119.0(18) 13_655 18_655
OW2 Zn OH1 166.6(11) 6 18_655
OW2 Zn OH1 121.8(17) 24_656 18_655
OW2 Zn OH1 61.0(18) . 18_655
Zn31 Zn OH1 31.08(13) 18_655 18_655
Zn31 Zn OH1 90.30(13) 12_554 18_655
Zn31 Zn OH1 30.89(13) . 18_655
Zn31 Zn OH1 89.70(13) 24_656 18_655
Zn31 Zn OH1 149.11(13) 13_655 18_655
Zn31 Zn OH1 148.92(13) 6 18_655
OW2 Zn OH1 13.4(11) 12_554 12_554
OW2 Zn OH1 61.0(18) 18_655 12_554
OW2 Zn OH1 58.2(17) 13_655 12_554
OW2 Zn OH1 119.0(18) 6 12_554
OW2 Zn OH1 166.6(11) 24_656 12_554
OW2 Zn OH1 121.8(17) . 12_554
Zn31 Zn OH1 30.89(13) 18_655 12_554
Zn31 Zn OH1 31.08(13) 12_554 12_554
Zn31 Zn OH1 89.70(13) . 12_554
Zn31 Zn OH1 148.93(13) 24_656 12_554
Zn31 Zn OH1 90.30(13) 13_655 12_554
Zn31 Zn OH1 149.11(13) 6 12_554
OH1 Zn OH1 61.96(6) 18_655 12_554
OW2 Zn OH1 61.0(18) 12_554 13_655
OW2 Zn OH1 121.8(17) 18_655 13_655
OW2 Zn OH1 13.4(11) 13_655 13_655
OW2 Zn OH1 58.2(17) 6 13_655
OW2 Zn OH1 119.0(18) 24_656 13_655
OW2 Zn OH1 166.6(11) . 13_655
Zn31 Zn OH1 89.70(13) 18_655 13_655
Zn31 Zn OH1 30.89(13) 12_554 13_655
Zn31 Zn OH1 148.93(13) . 13_655
Zn31 Zn OH1 149.11(13) 24_656 13_655
Zn31 Zn OH1 31.07(13) 13_655 13_655
Zn31 Zn OH1 90.30(13) 6 13_655
OH1 Zn OH1 118.04(6) 18_655 13_655
OH1 Zn OH1 61.96(6) 12_554 13_655
OW2 Zn OH1 119.0(18) 12_554 .
OW2 Zn OH1 58.2(17) 18_655 .
OW2 Zn OH1 166.6(11) 13_655 .
OW2 Zn OH1 121.8(17) 6 .
OW2 Zn OH1 61.0(18) 24_656 .
OW2 Zn OH1 13.4(11) . .
Zn31 Zn OH1 90.30(13) 18_655 .
Zn31 Zn OH1 149.11(13) 12_554 .
Zn31 Zn OH1 31.08(13) . .
Zn31 Zn OH1 30.89(13) 24_656 .
Zn31 Zn OH1 148.92(13) 13_655 .
Zn31 Zn OH1 89.70(13) 6 .
OH1 Zn OH1 61.96(6) 18_655 .
OH1 Zn OH1 118.04(6) 12_554 .
OH1 Zn OH1 180.0 13_655 .
OW2 Zn OH1 166.6(11) 12_554 24_656
OW2 Zn OH1 119.0(18) 18_655 24_656
OW2 Zn OH1 121.8(17) 13_655 24_656
OW2 Zn OH1 61.0(18) 6 24_656
OW2 Zn OH1 13.4(11) 24_656 24_656
OW2 Zn OH1 58.2(17) . 24_656
Zn31 Zn OH1 149.11(13) 18_655 24_656
Zn31 Zn OH1 148.92(13) 12_554 24_656
Zn31 Zn OH1 90.30(13) . 24_656
Zn31 Zn OH1 31.07(13) 24_656 24_656
Zn31 Zn OH1 89.70(13) 13_655 24_656
Zn31 Zn OH1 30.89(13) 6 24_656
OH1 Zn OH1 118.04(6) 18_655 24_656
OH1 Zn OH1 180.0 12_554 24_656
OH1 Zn OH1 118.04(6) 13_655 24_656
OH1 Zn OH1 61.96(6) . 24_656
OW2 Zn OH1 121.8(17) 12_554 6
OW2 Zn OH1 166.6(11) 18_655 6
OW2 Zn OH1 61.0(18) 13_655 6
OW2 Zn OH1 13.4(11) 6 6
OW2 Zn OH1 58.2(17) 24_656 6
OW2 Zn OH1 119.0(18) . 6
Zn31 Zn OH1 148.93(13) 18_655 6
Zn31 Zn OH1 89.70(13) 12_554 6
Zn31 Zn OH1 149.11(13) . 6
Zn31 Zn OH1 90.30(13) 24_656 6
Zn31 Zn OH1 30.89(13) 13_655 6
Zn31 Zn OH1 31.07(13) 6 6
OH1 Zn OH1 180.0 18_655 6
OH1 Zn OH1 118.04(6) 12_554 6
OH1 Zn OH1 61.96(6) 13_655 6
OH1 Zn OH1 118.04(6) . 6
OH1 Zn OH1 61.96(6) 24_656 6
Zn3 OW Zn3 91(4) 11_556 .
Zn3 OW Zn3 91(4) 11_556 8_645
Zn3 OW Zn3 91(4) . 8_645

loop_
_geom_bond_atom_site_label_1
_geom_bond_atom_site_label_2
_geom_bond_distance
_geom_bond_site_symmetry_2
Zn1 O31 1.971(9) .
Zn1 O22 1.997(10) .
Zn1 OH1 2.004(9) .
Zn1 O42 2.133(10) .
Zn1 O11 2.168(11) .
Zn1 O1 2.196(8) .
Zn1 Zn31 3.006(3) .
Zn1 Zn31 3.049(3) 24_656
Zn1 Zn2 3.159(2) .
Zn2 OH1 1.959(9) .
Zn2 O21 2.034(10) .
Zn2 O41 2.036(9) .
Zn2 O12 2.152(9) .
Zn2 O32 2.204(10) .
Zn3 OW 2.07(7) .
Zn3 O41 2.094(15) .
Zn3 O32 2.165(14) 8_645
Zn3 Zn3 2.96(3) 11_556
Zn3 Zn3 2.96(3) 8_645
Zn31 OH1 1.956(9) 18_655
Zn31 OH1 1.965(9) .
Zn31 OW2 1.98(3) 18_655
Zn31 OW2 2.04(4) .
Zn31 O11 2.047(11) 18_655
Zn31 O42 2.173(10) .
Zn31 Zn 3.007(2) .
Zn31 Zn31 3.007(2) 18_655
Zn31 Zn31 3.007(2) 24_656
Zn31 Zn1 3.049(3) 18_655
O1 C4 1.419(14) .
O1 C1 1.440(15) .
C1 C2 1.519(18) .
C1 C10 1.54(2) .
C1 H1 0.9800 .
C10 O12 1.226(17) 24_656
C10 O11 1.244(18) .
O11 Zn31 2.047(11) 24_656
O12 C10 1.226(17) 18_655
C2 C3 1.488(18) 22_565
C2 C20 1.545(19) 5
C2 H2 0.9800 .
C20 O22 1.201(17) .
C20 O21 1.282(16) .
C20 C2 1.545(19) 9
C3 C2 1.488(18) 19_656
C3 C30 1.496(18) .
C3 C4 1.538(18) 19_656
C3 H3 0.9800 .
C30 O31 1.204(16) .
C30 O32 1.273(16) .
O32 Zn3 2.165(14) 11_556
C4 C3 1.538(18) 22_565
C4 C40 1.537(18) 18_655
C4 H4 0.9800 .
C40 O42 1.223(16) 24_656
C40 O41 1.244(16) .
C40 C4 1.538(18) 24_656
O42 C40 1.223(16) 18_655
OH1 Zn31 1.956(9) 24_656
OH1 Zn 3.781(9) .
OW2 Zn 1.27(3) .
OW2 OW2 1.29(3) 18_655
OW2 OW2 1.29(3) 24_656
OW2 Zn31 1.98(3) 24_656
Zn OW2 1.27(3) 12_554
Zn OW2 1.27(3) 18_655
Zn OW2 1.27(3) 13_655
Zn OW2 1.27(3) 6
Zn OW2 1.27(3) 24_656
Zn Zn31 3.006(2) 18_655
Zn Zn31 3.006(2) 12_554
Zn Zn31 3.007(2) 24_656
Zn Zn31 3.007(2) 13_655
Zn Zn31 3.007(2) 6
Zn OH1 3.781(9) 18_655
Zn OH1 3.781(9) 12_554
Zn OH1 3.781(9) 13_655
Zn OH1 3.781(9) 24_656
Zn OH1 3.781(9) 6
OW Zn3 2.07(7) 11_556
OW Zn3 2.07(7) 8_645
